data_7210799
loop_
_publ_author_name
'Das, Lakshmi Kanta'
'Ghosh, Ashutosh'

_publ_section_title
;
 Structural diversity in the complexes based on a hetero-trimetallic Cu2Cd
 node and dicyanamide spacer: a hexanuclear cluster, a 1D stair polymer
 and a 1D zigzag chain as supramolecular isomers, and a 3D network
;
_journal_issue 45
_journal_name_full CrystEngComm
_journal_page_first 9444
_journal_paper_doi 10.1039/c3ce40382c
_journal_volume 15
_journal_year 2013
_chemical_formula_sum 'C72 H68 Cd2 Cl2 Cu4 N14 O18'
_chemical_formula_weight 1967.29
_chemical_name_systematic
;
?
;
_space_group_IT_number 2
_symmetry_cell_setting triclinic
_symmetry_space_group_name_Hall '-P 1'
_symmetry_space_group_name_H-M 'P -1'
_atom_sites_solution_hydrogens geom
_atom_sites_solution_primary direct
_atom_sites_solution_secondary difmap
_audit_creation_method SHELXL-97
_cell_angle_alpha 102.989(2)
_cell_angle_beta 109.678(2)
_cell_angle_gamma 108.726(2)
_cell_formula_units_Z 1
_cell_length_a 12.5726(19)
_cell_length_b 13.341(2)
_cell_length_c 13.473(4)
_cell_measurement_reflns_used 12763
_cell_measurement_temperature 293(2)
_cell_measurement_theta_max 25.2
_cell_measurement_theta_min 1.7
_cell_volume 1869.6(7)
_computing_cell_refinement 'Bruker SMART'
_computing_data_collection 'Bruker SMART'
_computing_data_reduction 'Bruker SAINT'
_computing_molecular_graphics 'Ortep-3 for Windows (Farrugia, 1997)'
_computing_publication_material 'WINGX V1.80.03'
_computing_structure_refinement 'SHELXL-97 (Sheldrick, 1997)'
_computing_structure_solution 'SHELXS-97 (Sheldrick, 1990)'
_diffrn_ambient_temperature 293(2)
_diffrn_measured_fraction_theta_full 0.964
_diffrn_measured_fraction_theta_max 0.964
_diffrn_radiation_monochromator graphite
_diffrn_radiation_source 'fine-focus sealed tube'
_diffrn_radiation_type MoK\a
_diffrn_radiation_wavelength 0.71073
_diffrn_reflns_av_R_equivalents 0.0235
_diffrn_reflns_av_sigmaI/netI 0.0376
_diffrn_reflns_limit_h_max 14
_diffrn_reflns_limit_h_min -15
_diffrn_reflns_limit_k_max 15
_diffrn_reflns_limit_k_min -12
_diffrn_reflns_limit_l_max 16
_diffrn_reflns_limit_l_min -16
_diffrn_reflns_number 12763
_diffrn_reflns_theta_full 25.23
_diffrn_reflns_theta_max 25.23
_diffrn_reflns_theta_min 1.73
_exptl_absorpt_coefficient_mu 1.827
_exptl_absorpt_correction_T_max 0.7588
_exptl_absorpt_correction_T_min 0.7116
_exptl_absorpt_correction_type empirical
_exptl_absorpt_process_details SADABS
_exptl_crystal_colour Brown
_exptl_crystal_density_diffrn 1.744
_exptl_crystal_density_method 'not measured'
_exptl_crystal_description Rectangular
_exptl_crystal_F_000 976
_exptl_crystal_size_max 0.20
_exptl_crystal_size_mid 0.18
_exptl_crystal_size_min 0.16
_refine_diff_density_max 0.638
_refine_diff_density_min -0.655
_refine_diff_density_rms 0.070
_refine_ls_extinction_method none
_refine_ls_goodness_of_fit_ref 1.052
_refine_ls_hydrogen_treatment mixed
_refine_ls_matrix_type full
_refine_ls_number_parameters 521
_refine_ls_number_reflns 6497
_refine_ls_number_restraints 0
_refine_ls_restrained_S_all 1.052
_refine_ls_R_factor_all 0.0471
_refine_ls_R_factor_gt 0.0352
_refine_ls_shift/su_max 0.001
_refine_ls_shift/su_mean 0.000
_refine_ls_structure_factor_coef Fsqd
_refine_ls_weighting_details 'calc w=1/[\s^2^(Fo^2^)+(0.0440P)^2^+1.2898P] where P=(Fo^2^+2Fc^2^)/3'
_refine_ls_weighting_scheme calc
_refine_ls_wR_factor_gt 0.0880
_refine_ls_wR_factor_ref 0.0949
_reflns_number_gt 5196
_reflns_number_total 6497
_reflns_threshold_expression >2sigma(I)
_cod_data_source_file c3ce40382c.txt
_cod_data_source_block 1
_cod_depositor_comments
;
The following automatic conversions were performed:

'_symmetry_cell_setting' value 'Triclinic' changed to 'triclinic'
according to /home/saulius/struct/CIF-dictionaries/cif_core.dic
dictionary named 'cif_core.dic' version 2.4.2 from
2011-04-26.

'_exptl_absorpt_correction_type' value 'EMPIRICAL'
changed to 'empirical' according to
/home/saulius/struct/CIF-dictionaries/cif_core.dic dictionary named
'cif_core.dic' version 2.4.2 from 2011-04-26.

Automatic conversion script
Id: cif_fix_values 1891 2012-01-12 08:04:46Z andrius 
;
_cod_original_cell_volume 1869.5(6)
_cod_database_code 7210799

loop_
_symmetry_equiv_pos_as_xyz
'x, y, z'
'-x, -y, -z'

loop_
_atom_site_label
_atom_site_type_symbol
_atom_site_fract_x
_atom_site_fract_y
_atom_site_fract_z
_atom_site_U_iso_or_equiv
_atom_site_adp_type
_atom_site_occupancy
_atom_site_symmetry_multiplicity
_atom_site_calc_flag
_atom_site_refinement_flags
Cd1 Cd 0.32923(3) 0.12339(2) 0.82559(2) 0.04275(10) Uani 1 1 d .
Cu1 Cu 0.34236(5) 0.37920(4) 0.93225(4) 0.04369(14) Uani 1 1 d .
Cu2 Cu 0.13518(4) 0.14059(4) 0.60518(4) 0.04289(14) Uani 1 1 d .
Cl7 Cl -0.11972(19) 0.51438(17) 0.67787(18) 0.1018(6) Uani 1 1 d .
O11 O 0.3737(3) 0.2650(2) 0.9876(2) 0.0475(7) Uani 1 1 d .
O61 O 0.2379(3) 0.0595(2) 0.6322(2) 0.0463(6) Uani 1 1 d .
O41 O 0.1325(3) 0.1205(2) 0.7422(2) 0.0500(7) Uani 1 1 d .
O31 O 0.3932(3) 0.3097(2) 0.8263(2) 0.0502(7) Uani 1 1 d .
N1 N 0.5200(4) 0.1226(3) 0.8709(3) 0.0615(10) Uani 1 1 d .
N53 N 0.1409(3) 0.1336(3) 0.4589(3) 0.0517(9) Uani 1 1 d .
N19 N 0.2826(3) 0.4253(3) 1.0445(3) 0.0519(9) Uani 1 1 d .
C17 C 0.3346(4) 0.3057(4) 1.1494(3) 0.0488(10) Uani 1 1 d .
C25 C 0.3895(4) 0.4261(3) 0.7145(3) 0.0437(9) Uani 1 1 d .
C55 C 0.2540(4) 0.0144(3) 0.4579(3) 0.0464(10) Uani 1 1 d .
N23 N 0.3274(4) 0.4910(3) 0.8614(3) 0.0589(10) Uani 1 1 d .
N5 N 0.2632(4) -0.0327(3) 0.8661(3) 0.0669(11) Uani 1 1 d .
C42 C 0.0715(4) 0.1490(4) 0.7987(3) 0.0478(10) Uani 1 1 d .
C30 C 0.4181(4) 0.3407(3) 0.7462(3) 0.0402(9) Uani 1 1 d .
N49 N 0.0463(3) 0.2367(3) 0.6092(3) 0.0509(8) Uani 1 1 d .
C13 C 0.4341(4) 0.1827(4) 1.1218(3) 0.0546(11) Uani 1 1 d .
H13 H 0.4677 0.1484 1.0806 0.066 Uiso 1 1 calc R
C18 C 0.2855(4) 0.3847(4) 1.1231(4) 0.0560(11) Uani 1 1 d .
C59 C 0.3228(4) -0.0701(4) 0.5917(3) 0.0587(12) Uani 1 1 d .
H59 H 0.3339 -0.0794 0.6603 0.070 Uiso 1 1 calc R
C12 C 0.3800(4) 0.2513(3) 1.0837(3) 0.0449(9) Uani 1 1 d .
C29 C 0.4739(4) 0.2884(4) 0.6922(3) 0.0491(10) Uani 1 1 d .
H29 H 0.4949 0.2330 0.7133 0.059 Uiso 1 1 calc R
C51 C -0.0148(5) 0.2122(4) 0.4076(4) 0.0648(13) Uani 1 1 d .
H51A H -0.0799 0.1390 0.3914 0.078 Uiso 1 1 calc R
H51B H -0.0502 0.2432 0.3532 0.078 Uiso 1 1 calc R
C48 C 0.0038(4) 0.2576(4) 0.6817(4) 0.0559(11) Uani 1 1 d .
C47 C 0.0108(4) 0.2177(4) 0.7729(3) 0.0492(10) Uani 1 1 d .
C16 C 0.3395(5) 0.2840(4) 1.2480(4) 0.0623(12) Uani 1 1 d .
H16 H 0.3073 0.3183 1.2910 0.075 Uiso 1 1 calc R
C26 C 0.4116(5) 0.4505(4) 0.6257(4) 0.0622(12) Uani 1 1 d .
H26 H 0.3895 0.5043 0.6021 0.075 Uiso 1 1 calc R
C24 C 0.3451(4) 0.4934(4) 0.7735(4) 0.0542(11) Uani 1 1 d .
C56 C 0.2936(4) -0.0445(4) 0.3888(4) 0.0615(12) Uani 1 1 d .
H56 H 0.2858 -0.0345 0.3210 0.074 Uiso 1 1 calc R
C60 C 0.2720(4) 0.0034(3) 0.5628(3) 0.0439(9) Uani 1 1 d .
C54 C 0.1925(4) 0.0792(4) 0.4155(3) 0.0508(11) Uani 1 1 d .
C28 C 0.4984(5) 0.3178(4) 0.6082(4) 0.0604(12) Uani 1 1 d .
H28 H 0.5381 0.2838 0.5746 0.072 Uiso 1 1 calc R
C43 C 0.0679(4) 0.1097(4) 0.8866(4) 0.0594(12) Uani 1 1 d .
H43 H 0.1060 0.0622 0.9029 0.071 Uiso 1 1 calc R
C46 C -0.0488(4) 0.2485(4) 0.8390(4) 0.0657(13) Uani 1 1 d .
H46 H -0.0888 0.2946 0.8228 0.079 Uiso 1 1 calc R
C50 C 0.0225(5) 0.2899(4) 0.5233(4) 0.0683(13) Uani 1 1 d .
H50A H -0.0433 0.3134 0.5220 0.082 Uiso 1 1 calc R
H50B H 0.0978 0.3578 0.5457 0.082 Uiso 1 1 calc R
C15 C 0.3895(5) 0.2151(4) 1.2820(4) 0.0667(13) Uani 1 1 d .
H15 H 0.3910 0.2014 1.3471 0.080 Uiso 1 1 calc R
O71 O -0.1449(7) 0.4399(6) 0.7286(6) 0.166(3) Uani 1 1 d .
C4 C 0.2807(4) -0.0838(4) 0.9223(4) 0.0556(11) Uani 1 1 d .
C58 C 0.3568(5) -0.1288(5) 0.5208(4) 0.0731(15) Uani 1 1 d .
H58 H 0.3897 -0.1783 0.5413 0.088 Uiso 1 1 calc R
C14 C 0.4383(5) 0.1651(4) 1.2191(4) 0.0637(13) Uani 1 1 d .
H14 H 0.4746 0.1188 1.2429 0.076 Uiso 1 1 calc R
C45 C -0.0488(5) 0.2120(5) 0.9260(4) 0.0729(14) Uani 1 1 d .
H45 H -0.0869 0.2343 0.9695 0.088 Uiso 1 1 calc R
C52 C 0.0876(5) 0.1936(5) 0.3910(4) 0.0734(15) Uani 1 1 d .
H52A H 0.1541 0.2670 0.4099 0.088 Uiso 1 1 calc R
H52B H 0.0572 0.1498 0.3112 0.088 Uiso 1 1 calc R
C27 C 0.4647(5) 0.3972(4) 0.5730(4) 0.0691(14) Uani 1 1 d .
H27 H 0.4783 0.4142 0.5137 0.083 Uiso 1 1 calc R
C22 C 0.2909(8) 0.5779(6) 0.9075(6) 0.106(2) Uani 1 1 d .
H22A H 0.3666 0.6446 0.9640 0.127 Uiso 1 1 calc R
H22B H 0.2515 0.6002 0.8464 0.127 Uiso 1 1 calc R
C44 C 0.0087(5) 0.1410(5) 0.9485(4) 0.0705(14) Uani 1 1 d .
H44 H 0.0071 0.1144 1.0064 0.085 Uiso 1 1 calc R
C2 C 0.6064(4) 0.1292(4) 0.9409(4) 0.0512(10) Uani 1 1 d .
C20 C 0.2300(6) 0.5095(5) 1.0460(4) 0.0739(15) Uani 1 1 d .
H20A H 0.1494 0.4759 1.0463 0.089 Uiso 1 1 calc R
H20B H 0.2846 0.5748 1.1168 0.089 Uiso 1 1 calc R
C57 C 0.3431(5) -0.1156(5) 0.4192(4) 0.0739(15) Uani 1 1 d .
H57 H 0.3675 -0.1552 0.3719 0.089 Uiso 1 1 calc R
O72 O -0.0264(6) 0.5175(6) 0.6479(6) 0.166(3) Uani 1 1 d .
C21 C 0.2133(9) 0.5495(7) 0.9553(8) 0.135(3) Uani 1 1 d .
H21A H 0.1340 0.4920 0.8931 0.162 Uiso 1 1 calc R
H21B H 0.1996 0.6165 0.9795 0.162 Uiso 1 1 calc R
O73 O -0.2186(9) 0.4928(13) 0.5891(10) 0.342(9) Uani 1 1 d .
N3 N 0.7117(4) 0.1477(4) 1.0188(4) 0.0792(14) Uani 1 1 d .
O74 O -0.0960(14) 0.6169(8) 0.7408(11) 0.310(8) Uani 1 1 d .
O1W O 0.2095(7) 0.6321(7) 0.6388(7) 0.194(3) Uani 1 1 d .
H18 H 0.251(4) 0.414(4) 1.169(3) 0.054(12) Uiso 1 1 d .
H54 H 0.191(4) 0.081(3) 0.349(4) 0.051(12) Uiso 1 1 d .
H24 H 0.336(4) 0.552(4) 0.742(4) 0.069(14) Uiso 1 1 d .
H48 H -0.035(4) 0.299(4) 0.675(4) 0.066(15) Uiso 1 1 d .

loop_
_atom_site_aniso_label
_atom_site_aniso_U_11
_atom_site_aniso_U_22
_atom_site_aniso_U_33
_atom_site_aniso_U_23
_atom_site_aniso_U_13
_atom_site_aniso_U_12
Cd1 0.0560(2) 0.04596(19) 0.03494(15) 0.01934(13) 0.01845(13) 0.03096(15)
Cu1 0.0561(3) 0.0436(3) 0.0401(3) 0.0172(2) 0.0230(2) 0.0290(2)
Cu2 0.0453(3) 0.0471(3) 0.0382(2) 0.0195(2) 0.0147(2) 0.0238(2)
Cl7 0.1419(15) 0.1270(14) 0.1463(15) 0.0984(13) 0.1095(14) 0.1055(13)
O11 0.0676(19) 0.0530(17) 0.0380(14) 0.0231(13) 0.0264(13) 0.0373(15)
O61 0.0579(17) 0.0530(17) 0.0347(13) 0.0179(12) 0.0184(13) 0.0329(14)
O41 0.0556(17) 0.0671(19) 0.0470(15) 0.0303(14) 0.0269(14) 0.0389(16)
O31 0.078(2) 0.0502(17) 0.0502(15) 0.0289(13) 0.0402(15) 0.0413(16)
N1 0.069(3) 0.068(3) 0.064(2) 0.033(2) 0.028(2) 0.044(2)
N53 0.061(2) 0.057(2) 0.0462(18) 0.0300(17) 0.0224(17) 0.0307(19)
N19 0.058(2) 0.058(2) 0.0470(19) 0.0175(17) 0.0248(17) 0.0343(19)
C17 0.056(3) 0.053(3) 0.041(2) 0.0184(19) 0.0229(19) 0.026(2)
C25 0.048(2) 0.037(2) 0.046(2) 0.0184(18) 0.0198(18) 0.0170(19)
C55 0.043(2) 0.048(2) 0.039(2) 0.0111(18) 0.0164(18) 0.015(2)
N23 0.090(3) 0.052(2) 0.060(2) 0.0275(18) 0.040(2) 0.048(2)
N5 0.078(3) 0.059(2) 0.064(2) 0.038(2) 0.020(2) 0.033(2)
C42 0.041(2) 0.051(3) 0.047(2) 0.0163(19) 0.0189(19) 0.018(2)
C30 0.046(2) 0.035(2) 0.0370(19) 0.0139(16) 0.0182(17) 0.0148(18)
N49 0.056(2) 0.055(2) 0.0496(19) 0.0253(17) 0.0189(17) 0.0338(19)
C13 0.070(3) 0.064(3) 0.041(2) 0.024(2) 0.025(2) 0.039(2)
C18 0.063(3) 0.067(3) 0.045(2) 0.015(2) 0.031(2) 0.033(2)
C59 0.068(3) 0.074(3) 0.042(2) 0.021(2) 0.021(2) 0.044(3)
C12 0.050(2) 0.050(2) 0.0333(19) 0.0162(18) 0.0179(18) 0.022(2)
C29 0.063(3) 0.049(2) 0.049(2) 0.025(2) 0.029(2) 0.031(2)
C51 0.071(3) 0.074(3) 0.054(3) 0.038(2) 0.019(2) 0.037(3)
C48 0.051(3) 0.056(3) 0.056(3) 0.017(2) 0.015(2) 0.031(2)
C47 0.043(2) 0.051(3) 0.051(2) 0.016(2) 0.0183(19) 0.022(2)
C16 0.075(3) 0.081(3) 0.045(2) 0.025(2) 0.037(2) 0.038(3)
C26 0.088(4) 0.055(3) 0.057(3) 0.035(2) 0.035(3) 0.033(3)
C24 0.068(3) 0.044(3) 0.060(3) 0.027(2) 0.029(2) 0.029(2)
C56 0.068(3) 0.074(3) 0.043(2) 0.019(2) 0.028(2) 0.031(3)
C60 0.040(2) 0.049(2) 0.0353(19) 0.0102(17) 0.0129(17) 0.0189(19)
C54 0.056(3) 0.057(3) 0.037(2) 0.020(2) 0.020(2) 0.019(2)
C28 0.082(3) 0.058(3) 0.060(3) 0.027(2) 0.046(3) 0.034(3)
C43 0.062(3) 0.070(3) 0.060(3) 0.034(2) 0.032(2) 0.033(3)
C46 0.053(3) 0.074(3) 0.073(3) 0.021(3) 0.030(2) 0.033(3)
C50 0.092(4) 0.066(3) 0.067(3) 0.040(3) 0.031(3) 0.052(3)
C15 0.089(4) 0.081(3) 0.043(2) 0.034(2) 0.033(2) 0.039(3)
O71 0.239(7) 0.192(6) 0.234(7) 0.169(6) 0.170(6) 0.159(6)
C4 0.048(3) 0.053(3) 0.063(3) 0.025(2) 0.019(2) 0.022(2)
C58 0.087(4) 0.093(4) 0.055(3) 0.021(3) 0.028(3) 0.066(3)
C14 0.087(4) 0.074(3) 0.049(2) 0.036(2) 0.031(2) 0.046(3)
C45 0.068(3) 0.088(4) 0.072(3) 0.023(3) 0.044(3) 0.035(3)
C52 0.100(4) 0.091(4) 0.067(3) 0.053(3) 0.045(3) 0.061(3)
C27 0.107(4) 0.065(3) 0.068(3) 0.042(3) 0.058(3) 0.042(3)
C22 0.191(7) 0.098(5) 0.125(5) 0.070(4) 0.112(6) 0.112(5)
C44 0.071(3) 0.085(4) 0.069(3) 0.034(3) 0.045(3) 0.030(3)
C2 0.060(3) 0.055(3) 0.059(3) 0.035(2) 0.032(2) 0.035(2)
C20 0.098(4) 0.090(4) 0.068(3) 0.032(3) 0.044(3) 0.071(3)
C57 0.085(4) 0.091(4) 0.059(3) 0.018(3) 0.036(3) 0.055(3)
O72 0.200(6) 0.173(6) 0.249(7) 0.105(5) 0.186(6) 0.116(5)
C21 0.226(9) 0.138(6) 0.225(9) 0.134(7) 0.184(8) 0.157(7)
O73 0.162(8) 0.55(2) 0.336(14) 0.343(16) 0.052(8) 0.120(11)
N3 0.054(3) 0.086(3) 0.107(3) 0.073(3) 0.025(2) 0.027(2)
O74 0.62(2) 0.233(9) 0.485(17) 0.255(11) 0.487(18) 0.316(13)
O1W 0.176(6) 0.240(8) 0.223(8) 0.138(7) 0.074(6) 0.136(6)

loop_
_atom_type_symbol
_atom_type_description
_atom_type_scat_dispersion_real
_atom_type_scat_dispersion_imag
_atom_type_scat_source
C C 0.0033 0.0016 'International Tables Vol C Tables 4.2.6.8 and 6.1.1.4'
H H 0.0000 0.0000 'International Tables Vol C Tables 4.2.6.8 and 6.1.1.4'
N N 0.0061 0.0033 'International Tables Vol C Tables 4.2.6.8 and 6.1.1.4'
O O 0.0106 0.0060 'International Tables Vol C Tables 4.2.6.8 and 6.1.1.4'
Cl Cl 0.1484 0.1585 'International Tables Vol C Tables 4.2.6.8 and 6.1.1.4'
Cu Cu 0.3201 1.2651 'International Tables Vol C Tables 4.2.6.8 and 6.1.1.4'
Cd Cd -0.8075 1.2024 'International Tables Vol C Tables 4.2.6.8 and 6.1.1.4'

loop_
_geom_angle_atom_site_label_1
_geom_angle_atom_site_label_2
_geom_angle_atom_site_label_3
_geom_angle
_geom_angle_site_symmetry_3
N5 Cd1 N1 90.19(15) .
N5 Cd1 O61 104.97(13) .
N1 Cd1 O61 103.78(12) .
N5 Cd1 O11 101.54(12) .
N1 Cd1 O11 100.25(12) .
O61 Cd1 O11 143.83(9) .
N5 Cd1 O41 95.76(13) .
N1 Cd1 O41 168.10(12) .
O61 Cd1 O41 64.74(9) .
O11 Cd1 O41 88.66(10) .
N5 Cd1 O31 164.68(12) .
N1 Cd1 O31 95.55(12) .
O61 Cd1 O31 87.47(9) .
O11 Cd1 O31 63.48(9) .
O41 Cd1 O31 81.31(10) .
N5 Cd1 Cu2 118.12(10) .
N1 Cd1 Cu2 132.43(10) .
O61 Cd1 Cu2 35.58(6) .
O11 Cd1 Cu2 109.28(7) .
O41 Cd1 Cu2 35.88(6) .
O31 Cd1 Cu2 67.44(7) .
O31 Cu1 O11 78.74(11) .
O31 Cu1 N23 91.64(13) .
O11 Cu1 N23 169.98(13) .
O31 Cu1 N19 170.16(13) .
O11 Cu1 N19 92.22(13) .
N23 Cu1 N19 97.56(15) .
O61 Cu2 O41 79.36(11) .
O61 Cu2 N49 169.14(12) .
O41 Cu2 N49 91.84(13) .
O61 Cu2 N53 91.27(13) .
O41 Cu2 N53 169.16(13) .
N49 Cu2 N53 98.04(14) .
O61 Cu2 Cd1 43.37(7) .
O41 Cu2 Cd1 44.92(8) .
N49 Cu2 Cd1 125.80(10) .
N53 Cu2 Cd1 129.18(10) .
O73 Cl7 O74 100.4(8) .
O73 Cl7 O71 111.2(6) .
O74 Cl7 O71 111.2(5) .
O73 Cl7 O72 109.1(7) .
O74 Cl7 O72 110.8(6) .
O71 Cl7 O72 113.3(4) .
C12 O11 Cu1 129.1(2) .
C12 O11 Cd1 125.0(2) .
Cu1 O11 Cd1 102.93(10) .
C60 O61 Cu2 130.4(2) .
C60 O61 Cd1 126.8(2) .
Cu2 O61 Cd1 101.05(10) .
C42 O41 Cu2 129.7(3) .
C42 O41 Cd1 124.8(2) .
Cu2 O41 Cd1 99.20(11) .
C30 O31 Cu1 130.2(2) .
C30 O31 Cd1 125.2(2) .
Cu1 O31 Cd1 101.35(11) .
C2 N1 Cd1 145.4(4) .
C54 N53 C52 114.2(4) .
C54 N53 Cu2 123.7(3) .
C52 N53 Cu2 122.1(3) .
C18 N19 C20 113.9(4) .
C18 N19 Cu1 123.2(3) .
C20 N19 Cu1 122.9(3) .
C12 C17 C16 118.6(4) .
C12 C17 C18 123.4(4) .
C16 C17 C18 118.0(4) .
C26 C25 C30 118.8(4) .
C26 C25 C24 118.3(4) .
C30 C25 C24 122.8(4) .
C56 C55 C60 119.1(4) .
C56 C55 C54 117.9(4) .
C60 C55 C54 123.0(4) .
C24 N23 C22 115.3(4) .
C24 N23 Cu1 124.6(3) .
C22 N23 Cu1 120.1(3) .
C4 N5 Cd1 150.4(4) .
O41 C42 C47 121.4(4) .
O41 C42 C43 119.5(4) .
C47 C42 C43 119.1(4) .
O31 C30 C29 119.8(3) .
O31 C30 C25 121.5(3) .
C29 C30 C25 118.7(3) .
C48 N49 C50 115.5(4) .
C48 N49 Cu2 124.5(3) .
C50 N49 Cu2 120.1(3) .
C14 C13 C12 120.9(4) .
N19 C18 C17 128.9(4) .
C58 C59 C60 120.8(4) .
O11 C12 C13 120.0(4) .
O11 C12 C17 121.4(4) .
C13 C12 C17 118.5(4) .
C28 C29 C30 120.6(4) .
C52 C51 C50 114.4(4) .
N49 C48 C47 128.3(4) .
C42 C47 C46 118.7(4) .
C42 C47 C48 123.5(4) .
C46 C47 C48 117.8(4) .
C15 C16 C17 121.9(4) .
C27 C26 C25 121.5(4) .
N23 C24 C25 128.6(4) .
C57 C56 C55 121.1(4) .
O61 C60 C59 120.3(3) .
O61 C60 C55 121.1(4) .
C59 C60 C55 118.5(4) .
N53 C54 C55 129.4(4) .
C29 C28 C27 120.9(4) .
C44 C43 C42 120.5(5) .
C45 C46 C47 121.5(5) .
C51 C50 N49 112.8(4) .
C16 C15 C14 119.1(4) .
N5 C4 N3 174.2(5) 2_657
C59 C58 C57 120.9(5) .
C13 C14 C15 120.8(4) .
C46 C45 C44 119.2(4) .
C51 C52 N53 114.7(4) .
C26 C27 C28 119.4(4) .
C21 C22 N23 117.4(5) .
C43 C44 C45 120.9(5) .
N1 C2 N3 173.0(5) .
C21 C20 N19 116.6(4) .
C56 C57 C58 119.5(4) .
C22 C21 C20 128.2(7) .
C2 N3 C4 121.7(4) 2_657

loop_
_geom_bond_atom_site_label_1
_geom_bond_atom_site_label_2
_geom_bond_distance
_geom_bond_site_symmetry_2
Cd1 N5 2.242(4) .
Cd1 N1 2.272(4) .
Cd1 O61 2.279(2) .
Cd1 O11 2.300(3) .
Cd1 O41 2.330(3) .
Cd1 O31 2.350(3) .
Cd1 Cu2 3.2572(7) .
Cu1 O31 1.925(3) .
Cu1 O11 1.932(3) .
Cu1 N23 1.967(3) .
Cu1 N19 1.968(3) .
Cu2 O61 1.931(3) .
Cu2 O41 1.934(3) .
Cu2 N49 1.956(3) .
Cu2 N53 1.979(3) .
Cl7 O73 1.293(8) .
Cl7 O74 1.314(9) .
Cl7 O71 1.343(5) .
Cl7 O72 1.355(5) .
O11 C12 1.328(4) .
O61 C60 1.334(4) .
O41 C42 1.327(5) .
O31 C30 1.334(4) .
N1 C2 1.135(5) .
N53 C54 1.287(5) .
N53 C52 1.478(5) .
N19 C18 1.288(5) .
N19 C20 1.475(5) .
C17 C12 1.398(5) .
C17 C16 1.407(6) .
C17 C18 1.434(6) .
C25 C26 1.400(6) .
C25 C30 1.409(5) .
C25 C24 1.432(6) .
C55 C56 1.401(6) .
C55 C60 1.403(5) .
C55 C54 1.424(6) .
N23 C24 1.282(5) .
N23 C22 1.466(6) .
N5 C4 1.142(5) .
C42 C47 1.398(6) .
C42 C43 1.407(6) .
C30 C29 1.392(5) .
N49 C48 1.282(6) .
N49 C50 1.485(5) .
C13 C14 1.369(6) .
C13 C12 1.392(6) .
C59 C58 1.365(6) .
C59 C60 1.389(6) .
C29 C28 1.374(5) .
C51 C52 1.464(7) .
C51 C50 1.482(6) .
C48 C47 1.432(6) .
C47 C46 1.416(6) .
C16 C15 1.348(6) .
C26 C27 1.361(7) .
C56 C57 1.355(7) .
C28 C27 1.380(6) .
C43 C44 1.374(6) .
C46 C45 1.366(7) .
C15 C14 1.379(7) .
C4 N3 1.293(6) 2_657
C58 C57 1.380(7) .
C45 C44 1.390(7) .
C22 C21 1.343(8) .
C2 N3 1.284(6) .
C20 C21 1.420(8) .
N3 C4 1.293(6) 2_657
